data_7047113
loop_
_publ_author_name
'Pasi\'nska, K'
'Piecha-Bisiorek, A'
'Kinzhybalo, V.'
'Ci\.zman, A'
'G\;agor, A'
'Pietraszko, A.'

_publ_section_title
;
 A paraelectric-ferroelectric phase transition of an organically templated
 zinc oxalate coordination polymer.
;
_journal_issue 33
_journal_name_full 'Dalton transactions (Cambridge, England : 2003)'
_journal_page_first 11308
_journal_page_last 11312
_journal_paper_doi 10.1039/c8dt02859a
_journal_volume 47
_journal_year 2018
_chemical_formula_moiety 'C8 O16 Zn2, 2(C6 H14 N2), 6(H2 O)'
_chemical_formula_sum 'C20 H40 N4 O22 Zn2'
_chemical_formula_weight 819.30
_space_group_crystal_system monoclinic
_space_group_IT_number 4
_space_group_name_Hall 'P 2yb'
_space_group_name_H-M_alt 'P 1 21 1'
_symmetry_space_group_name_Hall 'P 2yb'
_symmetry_space_group_name_H-M 'P 1 21 1'
_atom_sites_solution_hydrogens mixed
_atom_sites_solution_primary direct
_audit_creation_date 2017-10-20
_audit_creation_method
;
Olex2 1.2
(compiled 2017.08.10 svn.r3458 for OlexSys, GUI svn.r5381)
;
_audit_update_record
;
2017-10-27 deposited with the CCDC.
2018-07-23 downloaded from the CCDC.
;
_cell_angle_alpha 90
_cell_angle_beta 91.36(3)
_cell_angle_gamma 90
_cell_formula_units_Z 2
_cell_length_a 9.402(3)
_cell_length_b 16.718(5)
_cell_length_c 9.806(3)
_cell_measurement_reflns_used 5388
_cell_measurement_temperature 179.99(11)
_cell_measurement_theta_max 28.4280
_cell_measurement_theta_min 2.9600
_cell_volume 1540.9(8)
_computing_cell_refinement 'CrysAlisPro 1.171.38.34a (Rigaku OD, 2015)'
_computing_data_collection 'CrysAlisPro 1.171.38.34a (Rigaku OD, 2015)'
_computing_data_reduction 'CrysAlisPro 1.171.38.34a (Rigaku OD, 2015)'
_computing_molecular_graphics 'Olex2 (Dolomanov et al., 2009)'
_computing_publication_material 'Olex2 (Dolomanov et al., 2009)'
_computing_structure_refinement 'ShelXL (Sheldrick, 2015)'
_computing_structure_solution 'ShelXS (Sheldrick, 2008)'
_diffrn_ambient_environment N~2~
_diffrn_ambient_temperature 179.99(11)
_diffrn_detector 'CCD plate'
_diffrn_detector_area_resol_mean 10.6249
_diffrn_detector_type Atlas
_diffrn_measured_fraction_theta_full 1.000
_diffrn_measured_fraction_theta_max 1.000
_diffrn_measurement_details
;
List of Runs (angles in degrees, time in seconds):

  # Type    Start    End  Width  t~exp~   \w     \q     \k     \f   Frames
#--------------------------------------------------------------------------
  1  \w    -64.00  43.00   1.00    9.17    --   12.31 -57.00  90.00  107
  2  \w    -69.00  47.00   1.00    9.17    --   12.31 -77.00  30.00  116
  3  \w    -25.00  30.00   1.00    9.17    --  -13.41 -99.00 -90.00   55
  4  \w     35.00  76.00   1.00    9.17    --   12.31 178.00 -30.00   41
;
_diffrn_measurement_device 'four-circle diffractometer'
_diffrn_measurement_device_type 'Xcalibur, Atlas'
_diffrn_measurement_method '\w scans'
_diffrn_orient_matrix_type 'CrysAlisPro convention (1999,Acta A55,543-557)'
_diffrn_orient_matrix_UB_11 0.0607665000
_diffrn_orient_matrix_UB_12 -0.0247372000
_diffrn_orient_matrix_UB_13 -0.0064312000
_diffrn_orient_matrix_UB_21 -0.0443649000
_diffrn_orient_matrix_UB_22 -0.0343224000
_diffrn_orient_matrix_UB_23 -0.0023023000
_diffrn_orient_matrix_UB_31 -0.0057927000
_diffrn_orient_matrix_UB_32 0.0033040000
_diffrn_orient_matrix_UB_33 -0.0720156000
_diffrn_radiation_monochromator graphite
_diffrn_radiation_probe x-ray
_diffrn_radiation_type MoK\a
_diffrn_radiation_wavelength 0.71073
_diffrn_reflns_av_R_equivalents 0.0268
_diffrn_reflns_av_unetI/netI 0.0423
_diffrn_reflns_Laue_measured_fraction_full 1.000
_diffrn_reflns_Laue_measured_fraction_max 1.000
_diffrn_reflns_limit_h_max 11
_diffrn_reflns_limit_h_min -11
_diffrn_reflns_limit_k_max 20
_diffrn_reflns_limit_k_min -20
_diffrn_reflns_limit_l_max 12
_diffrn_reflns_limit_l_min -12
_diffrn_reflns_number 11985
_diffrn_reflns_point_group_measured_fraction_full 1.000
_diffrn_reflns_point_group_measured_fraction_max 1.000
_diffrn_reflns_theta_full 25.998
_diffrn_reflns_theta_max 25.998
_diffrn_reflns_theta_min 2.077
_diffrn_source 'fine-focus sealed X-ray tube'
_diffrn_source_type 'Enhance (Mo) X-ray Source'
_exptl_absorpt_coefficient_mu 1.657
_exptl_absorpt_correction_T_max 0.838
_exptl_absorpt_correction_T_min 0.712
_exptl_absorpt_correction_type analytical
_exptl_absorpt_process_details
;
CrysAlisPro 1.171.38.34a (Rigaku Oxford Diffraction, 2015)
Analytical numeric absorption correction using a multifaceted crystal
            model based on expressions derived by R.C. Clark & J.S. Reid.
(Clark, R. C. & Reid, J. S. (1995). Acta Cryst. A51, 887-897)
Empirical absorption correction using spherical harmonics,
 implemented in SCALE3 ABSPACK scaling algorithm.
;
_exptl_crystal_colour colourless
_exptl_crystal_density_diffrn 1.766
_exptl_crystal_description 'needle '
_exptl_crystal_F_000 848
_exptl_crystal_size_max 0.281
_exptl_crystal_size_mid 0.179
_exptl_crystal_size_min 0.133
_refine_diff_density_max 0.415
_refine_diff_density_min -0.445
_refine_diff_density_rms 0.102
_refine_ls_abs_structure_details
;
 Refined as an inversion twin.
;
_refine_ls_abs_structure_Flack 0.51(2)
_refine_ls_extinction_method none
_refine_ls_goodness_of_fit_ref 1.059
_refine_ls_hydrogen_treatment constr
_refine_ls_matrix_type full
_refine_ls_number_parameters 422
_refine_ls_number_reflns 5315
_refine_ls_number_restraints 1
_refine_ls_restrained_S_all 1.059
_refine_ls_R_factor_all 0.0445
_refine_ls_R_factor_gt 0.0334
_refine_ls_shift/su_max 0.000
_refine_ls_shift/su_mean 0.000
_refine_ls_structure_factor_coef Fsqd
_refine_ls_weighting_details 'w=1/[\s^2^(Fo^2^)+(0.0290P)^2^+0.7040P] where P=(Fo^2^+2Fc^2^)/3'
_refine_ls_weighting_scheme calc
_refine_ls_wR_factor_gt 0.0693
_refine_ls_wR_factor_ref 0.0739
_reflns_Friedel_coverage 0.930
_reflns_Friedel_fraction_full 1.000
_reflns_Friedel_fraction_max 1.000
_reflns_number_gt 4608
_reflns_number_total 5315
_reflns_threshold_expression 'I > 2\s(I)'
_cod_data_source_file c8dt02859a2.cif
_cod_data_source_block DZnOH_180K
_cod_depositor_comments 'Adding full bibliography for 7047095--7047114.cif.'
_cod_database_code 7047113
_shelx_shelxl_version_number 2014/7
_chemical_oxdiff_formula 'C20 H40 N4 O22 Zn2'
_shelx_space_group_comment
;
The symmetry employed for this shelxl refinement is uniquely defined
by the following loop, which should always be used as a source of
symmetry information in preference to the above space-group names.
They are only intended as comments.
;
_reflns_odcompleteness_completeness 99.97
_reflns_odcompleteness_iscentric 1
_reflns_odcompleteness_theta 26.32
_olex2_refinement_description
;
1. Twinned data refinement
 Scales: 0.49(2)
 0.51(2)
2. Fixed Uiso
 At 1.2 times of:
  All C(H,H) groups, All N(H) groups
 At 1.5 times of:
  All O(H,H) groups
3.a Free rotating group:
 O9A(H9AC,H9AD), O10A(H10E,H10F), O11A(H11A,H11B), O9B(H9BC,H9BD), O10B(H10G,
 H10H), O11B(H11C,H11D), O7B(O8B,O3B,O4B,C2B,C3B,O1B,O6B,C1B,O2B,O5B,C4B)
3.b Ternary CH refined with riding coordinates:
 N1A(H1A), N2A(H2A), N1B(H1B), N2B(H2B)
3.c Secondary CH2 refined with riding coordinates:
 C5A(H5AA,H5AB), C6A(H6AA,H6AB), C7A(H7AA,H7AB), C8A(H8AA,H8AB), C9A(H9AA,
 H9AB), C10A(H10A,H10B), C5B(H5BA,H5BB), C6B(H6BA,H6BB), C7B(H7BA,H7BB),
 C8B(H8BA,H8BB), C9B(H9BA,H9BB), C10B(H10C,H10D)
;
_olex2_submission_special_instructions 'No special instructions were received'
_oxdiff_exptl_absorpt_empirical_details
;
Empirical correction (ABSPACK) includes:
- Absorption correction using spherical harmonics
- Frame scaling
;
_oxdiff_exptl_absorpt_empirical_full_max 1.051
_oxdiff_exptl_absorpt_empirical_full_min 0.958

loop_
_space_group_symop_operation_xyz
'x, y, z'
'-x, y+1/2, -z'

loop_
_atom_site_label
_atom_site_type_symbol
_atom_site_fract_x
_atom_site_fract_y
_atom_site_fract_z
_atom_site_U_iso_or_equiv
_atom_site_adp_type
_atom_site_occupancy
_atom_site_site_symmetry_order
_atom_site_calc_flag
_atom_site_refinement_flags_posn
Zn1A Zn 0.34907(8) 0.54640(4) 0.99660(7) 0.0181(2) Uani 1 1 d .
N1A N 0.1341(7) 0.8284(5) 0.9717(6) 0.0221(16) Uani 1 1 d .
H1A H 0.2213 0.8605 0.9706 0.027 Uiso 1 1 calc R
N2A N -0.0871(7) 0.7472(5) 0.9759(6) 0.0204(15) Uani 1 1 d .
H2A H -0.1747 0.7156 0.9781 0.024 Uiso 1 1 calc R
C5A C 0.0256(9) 0.7002(6) 0.9046(8) 0.028(2) Uani 1 1 d .
H5AA H -0.0112 0.6803 0.8179 0.034 Uiso 1 1 calc R
H5AB H 0.0558 0.6550 0.9601 0.034 Uiso 1 1 calc R
C6A C 0.1506(8) 0.7567(5) 0.8822(7) 0.0205(18) Uani 1 1 d .
H6AA H 0.2395 0.7297 0.9046 0.025 Uiso 1 1 calc R
H6AB H 0.1522 0.7730 0.7873 0.025 Uiso 1 1 calc R
C7A C 0.0134(8) 0.8769(6) 0.9210(8) 0.029(2) Uani 1 1 d .
H7AA H 0.0369 0.9016 0.8349 0.035 Uiso 1 1 calc R
H7AB H -0.0067 0.9190 0.9858 0.035 Uiso 1 1 calc R
C8A C -0.1160(9) 0.8237(6) 0.9016(8) 0.028(2) Uani 1 1 d .
H8AA H -0.1994 0.8497 0.9377 0.034 Uiso 1 1 calc R
H8AB H -0.1335 0.8133 0.8054 0.034 Uiso 1 1 calc R
C9A C 0.1088(10) 0.8003(6) 1.1134(8) 0.032(2) Uani 1 1 d .
H9AA H 0.1187 0.8446 1.1769 0.038 Uiso 1 1 calc R
H9AB H 0.1781 0.7597 1.1391 0.038 Uiso 1 1 calc R
C10A C -0.0388(9) 0.7662(6) 1.1189(7) 0.030(2) Uani 1 1 d .
H10A H -0.0386 0.7181 1.1742 0.035 Uiso 1 1 calc R
H10B H -0.1027 0.8048 1.1590 0.035 Uiso 1 1 calc R
O9A O 0.6947(7) 0.4185(5) 1.2357(7) 0.0432(18) Uani 1 1 d .
H9AC H 0.6048 0.4235 1.2245 0.065 Uiso 1 1 d G
H9AD H 0.7305 0.4636 1.2596 0.065 Uiso 1 1 d G
O10A O 0.4101(6) 0.8591(4) 1.0610(7) 0.0369(17) Uani 1 1 d .
H10E H 0.4408 0.9062 1.0775 0.055 Uiso 1 1 d G
H10F H 0.4687 0.8345 1.0108 0.055 Uiso 1 1 d G
O11A O 0.9430(7) 0.4974(5) 0.8344(6) 0.0433(17) Uani 1 1 d .
H11A H 0.9339 0.4992 0.7480 0.065 Uiso 1 1 d G
H11B H 0.8796 0.5267 0.8698 0.065 Uiso 1 1 d G
O2A O 0.2965(4) 0.4426(2) 0.8897(4) 0.0181(12) Uani 1 1 d .
O5A O 0.2203(4) 0.4045(3) 0.6813(4) 0.0197(13) Uani 1 1 d .
C4A C 0.2545(5) 0.4567(4) 0.7685(5) 0.0166(16) Uani 1 1 d .
O6A O 0.0937(4) 0.5268(3) 1.3225(4) 0.0210(14) Uani 1 1 d .
O1A O 0.1719(4) 0.5591(3) 1.1173(4) 0.0227(14) Uani 1 1 d .
C1A C 0.1831(5) 0.5254(3) 1.2321(5) 0.018(2) Uani 1 1 d .
O3A O 0.5630(4) 0.5366(2) 0.9451(4) 0.0220(13) Uani 1 1 d .
O4A O 0.4216(4) 0.6596(2) 1.0564(4) 0.0198(12) Uani 1 1 d .
O8A O 0.7655(5) 0.6060(3) 0.9632(5) 0.0363(12) Uani 1 1 d .
O7A O 0.6144(5) 0.7357(3) 1.0357(6) 0.0383(14) Uani 1 1 d .
C2A C 0.6348(7) 0.5978(4) 0.9753(6) 0.0228(17) Uani 1 1 d .
C3A C 0.5495(6) 0.6717(4) 1.0261(6) 0.0198(18) Uani 1 1 d .
Zn1B Zn 0.15289(8) 0.45490(4) 0.49456(7) 0.0178(2) Uani 1 1 d .
N1B N 0.3705(7) 0.1766(5) 0.5116(5) 0.0206(16) Uani 1 1 d .
H1B H 0.2832 0.1450 0.5014 0.025 Uiso 1 1 calc R
N2B N 0.5929(7) 0.2559(5) 0.5367(6) 0.0212(15) Uani 1 1 d .
H2B H 0.6799 0.2878 0.5471 0.025 Uiso 1 1 calc R
C5B C 0.4736(8) 0.3003(5) 0.5971(8) 0.0209(19) Uani 1 1 d .
H5BA H 0.4515 0.3473 0.5426 0.025 Uiso 1 1 calc R
H5BB H 0.5002 0.3178 0.6885 0.025 Uiso 1 1 calc R
C6B C 0.3428(8) 0.2457(6) 0.6021(8) 0.029(2) Uani 1 1 d .
H6BA H 0.3282 0.2276 0.6947 0.035 Uiso 1 1 calc R
H6BB H 0.2584 0.2742 0.5707 0.035 Uiso 1 1 calc R
C7B C 0.4871(8) 0.1239(6) 0.5736(7) 0.0230(19) Uani 1 1 d .
H7BA H 0.5145 0.0831 0.5090 0.028 Uiso 1 1 calc R
H7BB H 0.4539 0.0978 0.6552 0.028 Uiso 1 1 calc R
C8B C 0.6138(9) 0.1783(6) 0.6086(8) 0.025(2) Uani 1 1 d .
H8BA H 0.6204 0.1870 0.7063 0.030 Uiso 1 1 calc R
H8BB H 0.7014 0.1534 0.5800 0.030 Uiso 1 1 calc R
C9B C 0.4138(10) 0.2045(6) 0.3746(7) 0.034(2) Uani 1 1 d .
H9BA H 0.3464 0.2438 0.3395 0.041 Uiso 1 1 calc R
H9BB H 0.4154 0.1598 0.3116 0.041 Uiso 1 1 calc R
C10B C 0.5630(9) 0.2420(6) 0.3889(7) 0.0278(19) Uani 1 1 d .
H10C H 0.6336 0.2062 0.3520 0.033 Uiso 1 1 calc R
H10D H 0.5662 0.2922 0.3393 0.033 Uiso 1 1 calc R
O9B O -0.1872(6) 0.5807(5) 0.2617(6) 0.0426(19) Uani 1 1 d .
H9BC H -0.1927 0.5790 0.1753 0.064 Uiso 1 1 d G
H9BD H -0.1049 0.5652 0.2888 0.064 Uiso 1 1 d G
O10B O 0.1052(6) 0.1381(4) 0.4294(6) 0.0328(15) Uani 1 1 d .
H10G H 0.0771 0.0941 0.4642 0.049 Uiso 1 1 d G
H10H H 0.0403 0.1734 0.4360 0.049 Uiso 1 1 d G
O11B O -0.4205(8) 0.5069(5) 0.6647(6) 0.051(2) Uani 1 1 d .
H11C H -0.3702 0.4701 0.6300 0.077 Uiso 1 1 d G
H11D H -0.3995 0.5112 0.7490 0.077 Uiso 1 1 d G
O7B O -0.0989(3) 0.25765(14) 0.4780(3) 0.0360(15) Uani 1 1 d .
O8B O -0.2437(2) 0.38252(18) 0.5874(3) 0.0357(14) Uani 1 1 d G
O3B O -0.05952(16) 0.46228(13) 0.5492(2) 0.0204(13) Uani 1 1 d G
O4B O 0.0769(2) 0.34280(13) 0.42801(19) 0.0236(14) Uani 1 1 d G
C2B C -0.12414(18) 0.39571(15) 0.5438(2) 0.0184(16) Uani 1 1 d G
C3B C -0.0421(2) 0.32523(13) 0.4770(2) 0.023(2) Uani 1 1 d G
O1B O 0.32994(19) 0.44023(16) 0.3740(2) 0.0209(14) Uani 1 1 d G
O6B O 0.4141(3) 0.4775(2) 0.1715(2) 0.0231(15) Uani 1 1 d G
C1B C 0.3205(2) 0.47610(18) 0.26354(19) 0.0178(19) Uani 1 1 d G
O2B O 0.2137(2) 0.55835(13) 0.6001(2) 0.0209(13) Uani 1 1 d G
O5B O 0.2820(3) 0.5969(2) 0.8108(2) 0.0201(14) Uani 1 1 d G
C4B C 0.2481(2) 0.54522(17) 0.7229(2) 0.0166(16) Uani 1 1 d G

loop_
_atom_site_aniso_label
_atom_site_aniso_U_11
_atom_site_aniso_U_22
_atom_site_aniso_U_33
_atom_site_aniso_U_23
_atom_site_aniso_U_13
_atom_site_aniso_U_12
Zn1A 0.0187(5) 0.0187(6) 0.0168(4) 0.0001(4) 0.0013(3) -0.0007(4)
N1A 0.017(3) 0.023(4) 0.026(3) 0.005(3) 0.000(3) -0.003(3)
N2A 0.015(3) 0.019(4) 0.027(3) 0.001(3) 0.003(3) -0.004(3)
C5A 0.032(5) 0.026(6) 0.027(4) -0.010(4) 0.007(4) 0.001(5)
C6A 0.022(4) 0.014(4) 0.027(4) -0.006(3) 0.002(3) 0.005(4)
C7A 0.029(5) 0.023(6) 0.035(4) 0.006(4) 0.006(4) 0.009(5)
C8A 0.023(5) 0.031(6) 0.030(4) 0.004(4) 0.007(4) 0.006(5)
C9A 0.037(5) 0.033(5) 0.024(4) -0.003(4) -0.002(3) -0.002(4)
C10A 0.038(5) 0.033(5) 0.018(3) -0.001(3) 0.005(3) 0.002(4)
O9A 0.034(4) 0.037(5) 0.058(4) -0.002(3) -0.001(3) 0.006(3)
O10A 0.024(3) 0.026(4) 0.060(4) -0.007(3) -0.005(3) -0.009(3)
O11A 0.056(4) 0.039(4) 0.035(3) -0.005(3) 0.006(3) 0.006(3)
O2A 0.023(3) 0.016(3) 0.015(2) 0.002(2) 0.0016(18) -0.004(2)
O5A 0.023(3) 0.013(4) 0.023(2) -0.001(2) -0.001(2) -0.002(3)
C4A 0.009(4) 0.021(4) 0.021(3) -0.001(4) 0.003(3) 0.003(4)
O6A 0.020(3) 0.028(4) 0.015(2) 0.005(2) 0.001(2) -0.001(3)
O1A 0.020(3) 0.031(4) 0.017(2) 0.005(2) -0.0001(19) 0.004(3)
C1A 0.013(4) 0.023(6) 0.018(3) -0.008(3) -0.001(3) 0.001(4)
O3A 0.023(3) 0.017(3) 0.026(2) -0.003(3) 0.003(2) -0.002(3)
O4A 0.017(3) 0.018(3) 0.025(2) -0.003(2) 0.0005(19) 0.000(2)
O8A 0.020(2) 0.031(3) 0.058(3) -0.016(2) 0.013(2) -0.006(2)
O7A 0.029(3) 0.023(3) 0.063(3) -0.010(3) 0.007(3) -0.002(3)
C2A 0.030(4) 0.024(4) 0.015(3) 0.004(3) 0.005(3) 0.000(3)
C3A 0.018(4) 0.017(5) 0.025(4) -0.003(3) 0.001(3) -0.004(4)
Zn1B 0.0182(5) 0.0189(6) 0.0165(4) 0.0001(4) 0.0027(3) -0.0007(4)
N1B 0.022(3) 0.011(4) 0.029(3) -0.003(3) -0.002(3) -0.005(3)
N2B 0.017(3) 0.024(4) 0.022(3) 0.000(3) 0.001(2) -0.001(3)
C5B 0.013(4) 0.015(5) 0.035(4) -0.004(4) 0.001(3) 0.000(4)
C6B 0.022(4) 0.028(5) 0.039(4) -0.003(4) 0.008(3) -0.001(4)
C7B 0.027(5) 0.013(5) 0.030(4) 0.002(3) 0.007(3) 0.003(4)
C8B 0.021(5) 0.030(6) 0.024(4) 0.007(4) -0.004(3) 0.008(5)
C9B 0.053(6) 0.035(5) 0.016(4) 0.000(4) -0.012(3) 0.001(4)
C10B 0.036(4) 0.030(5) 0.018(3) 0.006(3) 0.007(3) -0.001(4)
O9B 0.028(3) 0.053(5) 0.046(3) 0.004(4) -0.008(3) 0.010(4)
O10B 0.026(3) 0.026(4) 0.046(3) 0.004(3) -0.003(2) -0.001(3)
O11B 0.077(5) 0.050(5) 0.027(3) 0.001(3) -0.001(3) 0.043(4)
O7B 0.028(3) 0.018(3) 0.063(4) -0.007(3) 0.014(3) -0.008(3)
O8B 0.022(2) 0.030(3) 0.056(3) -0.010(2) 0.017(2) -0.005(2)
O3B 0.016(3) 0.021(4) 0.024(2) -0.004(3) 0.006(2) 0.000(3)
O4B 0.020(3) 0.030(4) 0.021(2) -0.005(2) 0.005(2) -0.005(3)
C2B 0.019(4) 0.018(4) 0.019(3) 0.003(3) -0.001(3) 0.001(3)
C3B 0.028(5) 0.027(6) 0.014(3) -0.003(3) -0.002(3) -0.001(4)
O1B 0.021(3) 0.025(4) 0.018(2) 0.002(2) 0.0039(19) 0.003(3)
O6B 0.017(3) 0.032(4) 0.020(2) 0.005(2) 0.007(2) 0.006(3)
C1B 0.019(4) 0.016(5) 0.019(3) 0.004(3) -0.002(3) -0.007(4)
O2B 0.028(3) 0.017(3) 0.018(2) 0.003(2) -0.0016(19) 0.002(3)
O5B 0.029(3) 0.017(4) 0.014(2) -0.002(2) -0.001(2) 0.000(3)
C4B 0.018(4) 0.012(4) 0.021(3) 0.007(4) 0.005(3) -0.001(4)

loop_
_atom_type_symbol
_atom_type_description
_atom_type_scat_dispersion_real
_atom_type_scat_dispersion_imag
_atom_type_scat_source
C C 0.0033 0.0016 'International Tables Vol C Tables 4.2.6.8 and 6.1.1.4'
H H 0.0000 0.0000 'International Tables Vol C Tables 4.2.6.8 and 6.1.1.4'
N N 0.0061 0.0033 'International Tables Vol C Tables 4.2.6.8 and 6.1.1.4'
O O 0.0106 0.0060 'International Tables Vol C Tables 4.2.6.8 and 6.1.1.4'
Zn Zn 0.2839 1.4301 'International Tables Vol C Tables 4.2.6.8 and 6.1.1.4'

loop_
_exptl_crystal_face_index_h
_exptl_crystal_face_index_k
_exptl_crystal_face_index_l
_exptl_crystal_face_perp_dist
1 -1 0 0.0594
1 1 0 0.0721
0 2 -1 0.1119
0 -1 0 0.0594
-1 1 0 0.0827
-1 5 -3 0.1212
-1 -1 0 0.0984
0 1 0 0.0739
0 1 -5 0.1727
0 -1 5 0.0918
0 -5 -2 0.1196

loop_
_geom_angle_atom_site_label_1
_geom_angle_atom_site_label_2
_geom_angle_atom_site_label_3
_geom_angle
_geom_angle_site_symmetry_3
O2A Zn1A O3A 91.79(15) .
O2A Zn1A O4A 165.49(15) .
O2A Zn1A O6B 90.8(2) 1_556
O2A Zn1A O5B 80.48(11) .
O1A Zn1A O2A 100.84(17) .
O1A Zn1A O3A 159.12(16) .
O1A Zn1A O4A 90.48(16) .
O1A Zn1A O6B 79.41(19) 1_556
O1A Zn1A O5B 103.07(14) .
O3A Zn1A O6B 83.88(18) 1_556
O3A Zn1A O5B 95.33(13) .
O4A Zn1A O3A 80.19(15) .
O4A Zn1A O6B 100.21(18) 1_556
O4A Zn1A O5B 88.19(14) .
O5B Zn1A O6B 171.3(2) 1_556
C6A N1A H1A 109.5 .
C7A N1A H1A 109.5 .
C7A N1A C6A 109.5(6) .
C7A N1A C9A 110.5(6) .
C9A N1A H1A 109.5 .
C9A N1A C6A 108.3(7) .
C5A N2A H2A 109.3 .
C8A N2A H2A 109.3 .
C8A N2A C5A 110.1(6) .
C8A N2A C10A 108.8(7) .
C10A N2A H2A 109.3 .
C10A N2A C5A 110.2(7) .
N2A C5A H5AA 110.3 .
N2A C5A H5AB 110.3 .
N2A C5A C6A 107.2(7) .
H5AA C5A H5AB 108.5 .
C6A C5A H5AA 110.3 .
C6A C5A H5AB 110.3 .
N1A C6A C5A 108.7(5) .
N1A C6A H6AA 110.0 .
N1A C6A H6AB 110.0 .
C5A C6A H6AA 110.0 .
C5A C6A H6AB 110.0 .
H6AA C6A H6AB 108.3 .
N1A C7A H7AA 109.8 .
N1A C7A H7AB 109.8 .
N1A C7A C8A 109.3(8) .
H7AA C7A H7AB 108.3 .
C8A C7A H7AA 109.8 .
C8A C7A H7AB 109.8 .
N2A C8A C7A 107.7(7) .
N2A C8A H8AA 110.2 .
N2A C8A H8AB 110.2 .
C7A C8A H8AA 110.2 .
C7A C8A H8AB 110.2 .
H8AA C8A H8AB 108.5 .
N1A C9A H9AA 110.0 .
N1A C9A H9AB 110.0 .
N1A C9A C10A 108.7(7) .
H9AA C9A H9AB 108.3 .
C10A C9A H9AA 110.0 .
C10A C9A H9AB 110.0 .
N2A C10A C9A 107.9(6) .
N2A C10A H10A 110.1 .
N2A C10A H10B 110.1 .
C9A C10A H10A 110.1 .
C9A C10A H10B 110.1 .
H10A C10A H10B 108.4 .
H9AC O9A H9AD 109.3 .
H10E O10A H10F 109.6 .
H11A O11A H11B 109.3 .
C4A O2A Zn1A 112.6(3) .
C4A O5A Zn1B 112.4(3) .
O2A C4A C4B 117.3(4) .
O5A C4A O2A 125.4(5) .
O5A C4A C4B 117.3(4) .
C1A O6A Zn1B 112.8(3) 1_556
C1A O1A Zn1A 114.4(3) .
O6A C1A O1A 126.1(5) .
O6A C1A C1B 116.3(4) 1_556
O1A C1A C1B 117.6(4) 1_556
C2A O3A Zn1A 113.2(4) .
C3A O4A Zn1A 112.7(3) .
O3A C2A C3A 116.2(5) .
O8A C2A O3A 126.4(6) .
O8A C2A C3A 117.3(5) .
O4A C3A C2A 116.6(5) .
O7A C3A O4A 126.4(5) .
O7A C3A C2A 117.0(5) .
O5A Zn1B O6A 169.36(17) 1_554
O5A Zn1B O4B 90.35(13) .
O3B Zn1B O5A 94.06(12) .
O3B Zn1B O6A 86.36(11) 1_554
O3B Zn1B O4B 79.17(7) .
O3B Zn1B O2B 94.37(8) .
O4B Zn1B O6A 100.16(13) 1_554
O1B Zn1B O5A 102.66(13) .
O1B Zn1B O6A 79.30(11) 1_554
O1B Zn1B O3B 159.80(10) .
O1B Zn1B O4B 89.37(8) .
O1B Zn1B O2B 99.57(9) .
O2B Zn1B O5A 80.02(11) .
O2B Zn1B O6A 89.34(14) 1_554
O2B Zn1B O4B 168.06(9) .
C6B N1B H1B 108.8 .
C6B N1B C7B 110.3(6) .
C6B N1B C9B 110.6(7) .
C7B N1B H1B 108.8 .
C9B N1B H1B 108.8 .
C9B N1B C7B 109.4(6) .
C5B N2B H2B 108.9 .
C5B N2B C8B 109.9(6) .
C5B N2B C10B 110.0(6) .
C8B N2B H2B 108.9 .
C10B N2B H2B 108.9 .
C10B N2B C8B 110.1(7) .
N2B C5B H5BA 109.8 .
N2B C5B H5BB 109.8 .
N2B C5B C6B 109.3(7) .
H5BA C5B H5BB 108.3 .
C6B C5B H5BA 109.8 .
C6B C5B H5BB 109.8 .
N1B C6B C5B 107.0(6) .
N1B C6B H6BA 110.3 .
N1B C6B H6BB 110.3 .
C5B C6B H6BA 110.3 .
C5B C6B H6BB 110.3 .
H6BA C6B H6BB 108.6 .
N1B C7B H7BA 110.3 .
N1B C7B H7BB 110.3 .
N1B C7B C8B 107.2(7) .
H7BA C7B H7BB 108.5 .
C8B C7B H7BA 110.3 .
C8B C7B H7BB 110.3 .
N2B C8B C7B 108.6(6) .
N2B C8B H8BA 110.0 .
N2B C8B H8BB 110.0 .
C7B C8B H8BA 110.0 .
C7B C8B H8BB 110.0 .
H8BA C8B H8BB 108.4 .
N1B C9B H9BA 110.0 .
N1B C9B H9BB 110.0 .
N1B C9B C10B 108.3(6) .
H9BA C9B H9BB 108.4 .
C10B C9B H9BA 110.0 .
C10B C9B H9BB 110.0 .
N2B C10B C9B 107.6(6) .
N2B C10B H10C 110.2 .
N2B C10B H10D 110.2 .
C9B C10B H10C 110.2 .
C9B C10B H10D 110.2 .
H10C C10B H10D 108.5 .
H9BC O9B H9BD 109.6 .
H10G O10B H10H 109.6 .
H11C O11B H11D 109.3 .
C2B O3B Zn1B 113.47(7) .
C3B O4B Zn1B 112.8 .
O8B C2B O3B 125.6 .
O8B C2B C3B 118.3 .
O3B C2B C3B 116.0 .
O7B C3B O4B 126.6 .
O7B C3B C2B 117.6 .
O4B C3B C2B 115.8 .
C1B O1B Zn1B 113.47(6) .
C1B O6B Zn1A 112.79(10) 1_554
O1B C1B C1A 118.09(19) 1_554
O1B C1B O6B 126.2 .
O6B C1B C1A 115.69(19) 1_554
C4B O2B Zn1B 113.01(5) .
C4B O5B Zn1A 112.69(11) .
O2B C4B C4A 116.8(2) .
O5B C4B C4A 116.9(2) .
O5B C4B O2B 126.2 .

loop_
_geom_bond_atom_site_label_1
_geom_bond_atom_site_label_2
_geom_bond_distance
_geom_bond_site_symmetry_2
Zn1A O2A 2.081(4) .
Zn1A O1A 2.076(4) .
Zn1A O3A 2.092(4) .
Zn1A O4A 2.090(4) .
Zn1A O6B 2.143(4) 1_556
Zn1A O5B 2.092(3) .
N1A H1A 0.9800 .
N1A C6A 1.496(10) .
N1A C7A 1.471(11) .
N1A C9A 1.493(9) .
N2A H2A 0.9800 .
N2A C5A 1.504(9) .
N2A C8A 1.494(12) .
N2A C10A 1.497(9) .
C5A H5AA 0.9700 .
C5A H5AB 0.9700 .
C5A C6A 1.527(11) .
C6A H6AA 0.9700 .
C6A H6AB 0.9700 .
C7A H7AA 0.9700 .
C7A H7AB 0.9700 .
C7A C8A 1.515(13) .
C8A H8AA 0.9700 .
C8A H8AB 0.9700 .
C9A H9AA 0.9700 .
C9A H9AB 0.9700 .
C9A C10A 1.502(12) .
C10A H10A 0.9700 .
C10A H10B 0.9700 .
O9A H9AC 0.8534 .
O9A H9AD 0.8549 .
O10A H10E 0.8530 .
O10A H10F 0.8529 .
O11A H11A 0.8502 .
O11A H11B 0.8515 .
O2A C4A 1.265(6) .
O5A C4A 1.258(6) .
O5A Zn1B 2.100(4) .
C4A C4B 1.547(5) .
O6A C1A 1.236(6) .
O6A Zn1B 2.135(4) 1_556
O1A C1A 1.261(6) .
C1A C1B 1.558(8) 1_556
O3A C2A 1.257(7) .
O4A C3A 1.262(6) .
O8A C2A 1.245(7) .
O7A C3A 1.235(7) .
C2A C3A 1.561(8) .
Zn1B O6A 2.135(4) 1_554
Zn1B O3B 2.0837(18) .
Zn1B O4B 2.104(2) .
Zn1B O1B 2.0792(18) .
Zn1B O2B 2.088(2) .
N1B H1B 0.9800 .
N1B C6B 1.483(11) .
N1B C7B 1.522(11) .
N1B C9B 1.488(9) .
N2B H2B 0.9800 .
N2B C5B 1.481(9) .
N2B C8B 1.488(12) .
N2B C10B 1.488(9) .
C5B H5BA 0.9700 .
C5B H5BB 0.9700 .
C5B C6B 1.533(11) .
C6B H6BA 0.9700 .
C6B H6BB 0.9700 .
C7B H7BA 0.9700 .
C7B H7BB 0.9700 .
C7B C8B 1.531(12) .
C8B H8BA 0.9700 .
C8B H8BB 0.9700 .
C9B H9BA 0.9700 .
C9B H9BB 0.9700 .
C9B C10B 1.540(12) .
C10B H10C 0.9700 .
C10B H10D 0.9700 .
O9B H9BC 0.8481 .
O9B H9BD 0.8529 .
O10B H10G 0.8552 .
O10B H10H 0.8522 .
O11B H11C 0.8527 .
O11B H11D 0.8489 .
O7B C3B 1.2499 .
O8B C2B 1.2325 .
O3B C2B 1.2685 .
O4B C3B 1.2627 .
C2B C3B 1.5612 .
O1B C1B 1.2393 .
O6B Zn1A 2.143(3) 1_554
O6B C1B 1.2755 .
C1B C1A 1.558(5) 1_554
O2B C4B 1.2585 .
O5B C4B 1.2562 .

loop_
_geom_hbond_atom_site_label_D
_geom_hbond_atom_site_label_H
_geom_hbond_atom_site_label_A
_geom_hbond_distance_DH
_geom_hbond_distance_HA
_geom_hbond_distance_DA
_geom_hbond_angle_DHA
_geom_hbond_site_symmetry_A
N1A H1A O9A 0.98 2.39 3.025(9) 121.5 2_657
N1A H1A O10A 0.98 1.96 2.767(9) 137.4 .
N2A H2A O8A 0.98 1.92 2.739(9) 139.3 1_455
N2A H2A O7A 0.98 2.10 2.888(8) 135.9 1_455
C6A H6AA O5B 0.97 2.44 3.032(9) 119.1 .
C7A H7AB O11A 0.97 2.27 3.151(12) 151.3 2_657
O9A H9AC O6B 0.85 2.06 2.872(8) 158.0 1_556
O9A H9AD O9B 0.85 2.11 2.939(6) 164.5 1_656
O10A H10E O3A 0.85 2.19 2.978(8) 153.4 2_657
O10A H10F O7A 0.85 2.16 2.833(9) 136.2 .
O11A H11A O3B 0.85 2.05 2.857(8) 159.0 1_655
O11A H11B O8A 0.85 1.95 2.789(8) 168.9 .
N1B H1B O10B 0.98 1.80 2.681(9) 147.3 .
N2B H2B O7B 0.98 2.26 2.968(7) 128.3 1_655
N2B H2B O8B 0.98 1.78 2.655(9) 147.0 1_655
C6B H6BB O5A 0.97 2.46 3.003(11) 114.9 .
C7B H7BA O11B 0.97 2.29 3.100(11) 140.7 2_546
O9B H9BC O8A 0.85 2.15 2.980(8) 164.3 1_454
O9B H9BD O6A 0.85 1.99 2.840(7) 171.3 1_554
O10B H10G O3B 0.86 2.21 2.979(7) 148.8 2_546
O10B H10H O7B 0.85 1.97 2.819(7) 171.8 .
O11B H11C O8B 0.85 1.94 2.779(7) 168.8 .
O11B H11D O3A 0.85 2.01 2.802(7) 155.3 1_455

loop_
_geom_torsion_atom_site_label_1
_geom_torsion_atom_site_label_2
_geom_torsion_atom_site_label_3
_geom_torsion_atom_site_label_4
_geom_torsion
_geom_torsion_site_symmetry_1
_geom_torsion_site_symmetry_4
Zn1A O2A C4A O5A 177.8(4) . .
Zn1A O2A C4A C4B -0.6(5) . .
Zn1A O1A C1A O6A 177.7(4) . .
Zn1A O1A C1A C1B -3.5(6) . 1_556
Zn1A O3A C2A O8A 175.5(6) . .
Zn1A O3A C2A C3A -7.6(6) . .
Zn1A O4A C3A O7A 171.5(5) . .
Zn1A O4A C3A C2A -10.2(6) . .
Zn1A O6B C1B C1A -1.5(2) 1_554 1_554
Zn1A O6B C1B O1B 179.22(12) 1_554 .
Zn1A O5B C4B C4A 2.9(2) . .
Zn1A O5B C4B O2B -174.71(10) . .
N1A C7A C8A N2A 15.4(9) . .
N1A C9A C10A N2A 19.1(11) . .
N2A C5A C6A N1A 15.9(8) . .
C5A N2A C8A C7A -69.6(8) . .
C5A N2A C10A C9A 49.0(10) . .
C6A N1A C7A C8A 51.0(8) . .
C6A N1A C9A C10A -72.2(9) . .
C7A N1A C6A C5A -69.8(8) . .
C7A N1A C9A C10A 47.7(11) . .
C8A N2A C5A C6A 50.6(8) . .
C8A N2A C10A C9A -71.7(9) . .
C9A N1A C6A C5A 50.7(8) . .
C9A N1A C7A C8A -68.2(9) . .
C10A N2A C5A C6A -69.4(8) . .
C10A N2A C8A C7A 51.2(8) . .
O2A C4A C4B O2B 176.2(3) . .
O2A C4A C4B O5B -1.6(4) . .
O5A C4A C4B O2B -2.3(5) . .
O5A C4A C4B O5B 179.9(3) . .
O3A C2A C3A O4A 12.6(8) . .
O3A C2A C3A O7A -169.0(6) . .
O8A C2A C3A O4A -170.2(6) . .
O8A C2A C3A O7A 8.2(9) . .
Zn1B O5A C4A O2A 178.8(4) . .
Zn1B O5A C4A C4B -2.8(5) . .
Zn1B O6A C1A O1A 176.2(4) 1_556 .
Zn1B O6A C1A C1B -2.7(5) 1_556 1_556
Zn1B O3B C2B O8B 170.19(5) . .
Zn1B O3B C2B C3B -9.17(5) . .
Zn1B O4B C3B O7B -164.72(6) . .
Zn1B O4B C3B C2B 14.62(6) . .
Zn1B O1B C1B C1A 0.2(2) . 1_554
Zn1B O1B C1B O6B 179.53(7) . .
Zn1B O2B C4B C4A 6.1(2) . .
Zn1B O2B C4B O5B -176.3 . .
N1B C7B C8B N2B -15.2(8) . .
N1B C9B C10B N2B -14.6(11) . .
N2B C5B C6B N1B -15.0(9) . .
C5B N2B C8B C7B 69.4(8) . .
C5B N2B C10B C9B -51.3(9) . .
C6B N1B C7B C8B -52.0(7) . .
C6B N1B C9B C10B 69.7(9) . .
C7B N1B C6B C5B 69.5(8) . .
C7B N1B C9B C10B -52.0(10) . .
C8B N2B C5B C6B -51.7(8) . .
C8B N2B C10B C9B 70.0(9) . .
C9B N1B C6B C5B -51.7(9) . .
C9B N1B C7B C8B 69.9(8) . .
C10B N2B C5B C6B 69.7(8) . .
C10B N2B C8B C7B -51.9(8) . .
O8B C2B C3B O7B -3.9 . .
O8B C2B C3B O4B 176.7 . .
O3B C2B C3B O7B 175.5 . .
O3B C2B C3B O4B -3.9 . .

loop_
_exptl_oxdiff_crystal_face_indexfrac_h
_exptl_oxdiff_crystal_face_indexfrac_k
_exptl_oxdiff_crystal_face_indexfrac_l
_exptl_oxdiff_crystal_face_x
_exptl_oxdiff_crystal_face_y
_exptl_oxdiff_crystal_face_z
1.0004 -1.0014 0.0041 0.0855 -0.0100 -0.0094
1.0007 1.0042 0.0009 0.0360 -0.0789 -0.0025
0.0021 2.0076 -1.0003 -0.0431 -0.0667 0.0787
-0.0001 -1.0028 0.0016 0.0248 0.0344 -0.0034
-1.0004 1.0014 -0.0041 -0.0855 0.0100 0.0094
-0.9883 5.0067 -3.0060 -0.1646 -0.1211 0.2387
-1.0007 -1.0042 -0.0009 -0.0360 0.0789 0.0025
0.0001 1.0028 -0.0016 -0.0248 -0.0344 0.0034
0.0193 0.9928 -4.9942 0.0087 -0.0234 0.3628
-0.0193 -0.9928 4.9942 -0.0087 0.0234 -0.3628
0.0070 -5.0181 -1.9892 0.1374 0.1765 0.1266

loop_
_twin_individual_id
_twin_individual_mass_fraction_refined
1 0.49(2)
2 0.51(2)
